data_7048729
loop_
_publ_author_name
'Wang, Yutong'
'Wang, Xia'
'Zhang, Kailiang'
'Wang, Xiaokang'
'Xin, Xuelian'
'Fan, Weidong'
'Dai, Fangna'
'Han, Yinfeng'
'Sun, Daofeng'

_publ_section_title
;
 Solvent-induced terbium metal-organic frameworks for highly selective
 detection of manganese(ii) ions.
;
_journal_issue 8
_journal_name_full 'Dalton transactions (Cambridge, England : 2003)'
_journal_page_first 2569
_journal_page_last 2573
_journal_paper_doi 10.1039/c9dt00006b
_journal_volume 48
_journal_year 2019
_chemical_formula_moiety 'C15 H12 O9 S3 Tb'
_chemical_formula_sum 'C15 H12 O9 S3 Tb'
_chemical_formula_weight 591.35
_space_group_crystal_system triclinic
_space_group_IT_number 2
_space_group_name_Hall '-P 1'
_space_group_name_H-M_alt 'P -1'
_symmetry_space_group_name_Hall '-P 1'
_symmetry_space_group_name_H-M 'P -1'
_atom_sites_solution_hydrogens mixed
_atom_sites_solution_primary iterative
_audit_creation_date 2019-01-21
_audit_creation_method
;
Olex2 1.2
(compiled 2018.05.29 svn.r3508 for OlexSys, GUI svn.r5506)
;
_audit_update_record
;
2019-01-21 deposited with the CCDC.
2019-01-24 downloaded from the CCDC.
;
_cell_angle_alpha 82.040(4)
_cell_angle_beta 74.628(5)
_cell_angle_gamma 75.679(4)
_cell_formula_units_Z 2
_cell_length_a 7.7585(4)
_cell_length_b 9.7690(5)
_cell_length_c 13.2627(7)
_cell_measurement_reflns_used 4883
_cell_measurement_temperature 280.21(10)
_cell_measurement_theta_max 70.4500
_cell_measurement_theta_min 4.6560
_cell_volume 936.27(9)
_computing_cell_refinement 'CrysAlisPro 1.171.38.41 (Rigaku OD, 2015)'
_computing_data_collection 'CrysAlisPro 1.171.38.41 (Rigaku OD, 2015)'
_computing_data_reduction 'CrysAlisPro 1.171.38.41 (Rigaku OD, 2015)'
_computing_molecular_graphics 'Olex2 (Dolomanov et al., 2009)'
_computing_publication_material 'Olex2 (Dolomanov et al., 2009)'
_computing_structure_refinement 'ShelXL (Sheldrick, 2015)'
_computing_structure_solution
;
Superflip (Palatinus & Chapuis, 2007;Palatinus & van der Lee, 2008;
Palatinus et al., 2012)
;
_diffrn_ambient_environment air
_diffrn_ambient_temperature 280.21(10)
_diffrn_detector 'CCD plate'
_diffrn_detector_area_resol_mean 16.0450
_diffrn_detector_type Eos
_diffrn_measured_fraction_theta_full 0.992
_diffrn_measured_fraction_theta_max 0.992
_diffrn_measurement_details
;
List of Runs (angles in degrees, time in seconds):

  # Type    Start    End  Width  t~exp~   \w     \q     \k     \f   Frames
#--------------------------------------------------------------------------
  1  \w    -32.00  71.00   1.00    1.00    --    0.00  77.00 -60.00  103
  2  \w    -69.00  22.00   1.00    1.00    --    0.00 -57.00-180.00   91
  3  \w     27.00 127.00   1.00    1.00    --   54.00  38.00 -60.00  100
  4  \w    -19.00  81.00   1.00    1.00    --   54.00 -38.00   0.00  100
  5  \w     32.00 123.00   1.00    1.00    --   54.00  57.00 -30.00   91
  6  \w    -19.00  81.00   1.00    1.00    --   54.00 -38.00 120.00  100
  7  \w     23.00 112.00   1.00    1.00    --   54.00-125.00  60.00   89
  8  \w    -17.00  86.00   1.00    1.00    --   54.00 -77.00-180.00  103
  9  \w     23.00 112.00   1.00    1.00    --   54.00-125.00-180.00   89
 10  \w     85.00 178.00   1.00    1.00    --  108.00  50.00 -30.00   93
 11  \w     85.00 127.00   1.00    1.00    --  108.00  63.00  90.00   42
 12  \w     82.00 123.00   1.00    1.00    --  108.00  38.00-120.00   41
 13  \w     85.00 178.00   1.00    1.00    --  108.00  38.00  60.00   93
 14  \w     44.00 120.00   1.00    1.00    --  108.00 -63.00 -30.00   76
 15  \w     73.00 115.00   1.00    1.00    --  108.00-111.00   0.00   42
 16  \w     42.00  68.00   1.00    1.00    --  108.00-111.00   0.00   26
 17  \w     46.00 124.00   1.00    1.00    --  108.00 -50.00  60.00   78
 18  \w     37.00  88.00   1.00    1.00    --  108.00-111.00 -30.00   51
 19  \w     84.00 149.00   1.00    1.00    --  108.00 178.00   0.00   65
 20  \w    152.00 178.00   1.00    1.00    --  108.00  77.00   0.00   26
 21  \w     83.00 132.00   1.00    1.00    --  108.00  77.00   0.00   49
 22  \w     61.00 136.00   1.00    1.00    --  108.00 -91.00  90.00   75
 23  \w    130.00 169.00   1.00    1.00    --  108.00  63.00  90.00   39
 24  \w     90.00 166.00   1.00    1.00    --  108.00  77.00 120.00   76
;
_diffrn_measurement_device 'four-circle diffractometer'
_diffrn_measurement_device_type 'SuperNova, Dual, Cu at zero, Eos'
_diffrn_measurement_method '\w scans'
_diffrn_orient_matrix_type 'CrysAlisPro convention (1999,Acta A55,543-557)'
_diffrn_orient_matrix_UB_11 0.0444321000
_diffrn_orient_matrix_UB_12 0.0340035000
_diffrn_orient_matrix_UB_13 0.0990714000
_diffrn_orient_matrix_UB_21 0.1345478000
_diffrn_orient_matrix_UB_22 0.0875802000
_diffrn_orient_matrix_UB_23 -0.0686837000
_diffrn_orient_matrix_UB_31 -0.1565227000
_diffrn_orient_matrix_UB_32 0.1335125000
_diffrn_orient_matrix_UB_33 0.0082919000
_diffrn_radiation_monochromator mirror
_diffrn_radiation_probe x-ray
_diffrn_radiation_type CuK\a
_diffrn_radiation_wavelength 1.54184
_diffrn_reflns_av_R_equivalents 0.0624
_diffrn_reflns_av_unetI/netI 0.0646
_diffrn_reflns_Laue_measured_fraction_full 0.992
_diffrn_reflns_Laue_measured_fraction_max 0.992
_diffrn_reflns_limit_h_max 9
_diffrn_reflns_limit_h_min -9
_diffrn_reflns_limit_k_max 11
_diffrn_reflns_limit_k_min -11
_diffrn_reflns_limit_l_max 15
_diffrn_reflns_limit_l_min -15
_diffrn_reflns_number 6513
_diffrn_reflns_point_group_measured_fraction_full 0.992
_diffrn_reflns_point_group_measured_fraction_max 0.992
_diffrn_reflns_theta_full 67.058
_diffrn_reflns_theta_max 67.058
_diffrn_reflns_theta_min 4.686
_diffrn_source 'micro-focus sealed X-ray tube'
_diffrn_source_type 'SuperNova (Cu) X-ray Source'
_exptl_absorpt_coefficient_mu 22.152
_exptl_absorpt_correction_T_max 1.00000
_exptl_absorpt_correction_T_min 0.13711
_exptl_absorpt_correction_type multi-scan
_exptl_absorpt_process_details
;
CrysAlisPro 1.171.38.41 (Rigaku Oxford Diffraction, 2015)
Empirical absorption correction using spherical harmonics,
 implemented in SCALE3 ABSPACK scaling algorithm.
;
_exptl_crystal_colour yellow
_exptl_crystal_density_diffrn 2.098
_exptl_crystal_description block
_exptl_crystal_F_000 574
_refine_diff_density_max 1.865
_refine_diff_density_min -2.530
_refine_diff_density_rms 0.246
_refine_ls_extinction_method none
_refine_ls_goodness_of_fit_ref 1.060
_refine_ls_hydrogen_treatment constr
_refine_ls_matrix_type full
_refine_ls_number_parameters 256
_refine_ls_number_reflns 3316
_refine_ls_number_restraints 0
_refine_ls_restrained_S_all 1.060
_refine_ls_R_factor_all 0.0662
_refine_ls_R_factor_gt 0.0627
_refine_ls_shift/su_max 0.000
_refine_ls_shift/su_mean 0.000
_refine_ls_structure_factor_coef Fsqd
_refine_ls_weighting_details 'w=1/[\s^2^(Fo^2^)+(0.1401P)^2^+0.6111P] where P=(Fo^2^+2Fc^2^)/3'
_refine_ls_weighting_scheme calc
_refine_ls_wR_factor_gt 0.1759
_refine_ls_wR_factor_ref 0.1834
_reflns_Friedel_coverage 0.000
_reflns_number_gt 3074
_reflns_number_total 3316
_reflns_threshold_expression 'I > 2\s(I)'
_cod_data_source_file c9dt00006b2.cif
_cod_data_source_block UPC-37
_cod_depositor_comments 'Adding full bibliography for 7048728--7048729.cif.'
_cod_database_code 7048729
_shelx_shelxl_version_number 2014/7
_chemical_oxdiff_formula 'C H O N S Tb'
_shelx_space_group_comment
;
The symmetry employed for this shelxl refinement is uniquely defined
by the following loop, which should always be used as a source of
symmetry information in preference to the above space-group names.
They are only intended as comments.
;
_reflns_odcompleteness_completeness 99.67
_reflns_odcompleteness_iscentric 1
_reflns_odcompleteness_theta 66.97
_olex2_refinement_description
;
1. Fixed Uiso
 At 1.2 times of:
  All C(H) groups
 At 1.5 times of:
  All O(H,H) groups
2.a Rotating group:
 O3(H3A,H3B), O6(H6A,H6B), O5(H5A,H5B)
2.b Aromatic/amide H refined with riding coordinates:
 C3(H3), C9(H9), C4(H4), C8(H8), C12(H12), C13(H13)
;
_olex2_submission_special_instructions 'No special instructions were received'
_oxdiff_exptl_absorpt_empirical_details
;
Empirical correction (ABSPACK) includes:
- Absorption correction using spherical harmonics
- Frame scaling
;
_oxdiff_exptl_absorpt_empirical_full_max 2.928
_oxdiff_exptl_absorpt_empirical_full_min 0.537

loop_
_space_group_symop_operation_xyz
'x, y, z'
'-x, -y, -z'

loop_
_atom_site_label
_atom_site_type_symbol
_atom_site_fract_x
_atom_site_fract_y
_atom_site_fract_z
_atom_site_U_iso_or_equiv
_atom_site_adp_type
_atom_site_occupancy
_atom_site_site_symmetry_order
_atom_site_calc_flag
_atom_site_refinement_flags_posn
Tb1 Tb 0.76973(5) 0.29388(4) 0.00120(3) 0.0239(2) Uani 1 1 d .
S1 S 0.1994(3) 0.3596(2) 0.68483(15) 0.0358(5) Uani 1 1 d .
S2 S 0.4827(3) 0.3492(2) 0.35444(15) 0.0329(5) Uani 1 1 d .
S3 S 0.8993(3) 0.0235(2) 0.35856(15) 0.0334(5) Uani 1 1 d .
O2 O 0.8298(8) 0.1311(6) 0.1496(5) 0.0318(12) Uani 1 1 d .
O3 O 0.8441(9) 0.0682(6) -0.0689(5) 0.0372(14) Uani 1 1 d .
H3A H 0.9588 0.0474 -0.1000 0.056 Uiso 1 1 d GR
H3B H 0.7892 0.0725 -0.1182 0.056 Uiso 1 1 d GR
O7 O 0.5519(9) 0.4242(7) 0.1261(4) 0.0384(14) Uani 1 1 d .
O1 O 0.9295(8) 0.3259(7) 0.1324(5) 0.0351(13) Uani 1 1 d .
O9 O 0.3239(9) 0.1101(7) 0.9229(5) 0.0367(14) Uani 1 1 d .
O4 O 1.0679(9) 0.2640(8) -0.0965(5) 0.0442(16) Uani 1 1 d .
C3 C 1.0677(14) 0.2257(10) 0.3248(7) 0.040(2) Uani 1 1 d .
H3 H 1.1183 0.3025 0.2929 0.048 Uiso 1 1 calc R
C1 C 0.9083(11) 0.2105(9) 0.1832(6) 0.0288(17) Uani 1 1 d .
C6 C 0.4477(11) 0.5248(8) 0.1736(6) 0.0255(16) Uani 1 1 d .
C9 C 0.2373(14) 0.5357(12) 0.4627(7) 0.046(2) Uani 1 1 d .
H9 H 0.1551 0.5834 0.5182 0.055 Uiso 1 1 calc R
C2 C 0.9654(11) 0.1684(9) 0.2817(6) 0.0310(17) Uani 1 1 d .
C7 C 0.3880(11) 0.5039(9) 0.2898(6) 0.0272(16) Uani 1 1 d .
C5 C 1.0038(11) 0.0459(9) 0.4518(6) 0.0290(16) Uani 1 1 d .
C4 C 1.0904(15) 0.1579(11) 0.4223(7) 0.041(2) Uani 1 1 d .
H4 H 1.1560 0.1852 0.4625 0.049 Uiso 1 1 calc R
C15 C 0.2278(12) 0.1968(9) 0.8697(6) 0.0304(17) Uani 1 1 d .
C14 C 0.3076(11) 0.2223(9) 0.7553(6) 0.0308(17) Uani 1 1 d .
C8 C 0.2633(13) 0.5903(10) 0.3562(7) 0.037(2) Uani 1 1 d .
H8 H 0.1990 0.6784 0.3347 0.044 Uiso 1 1 calc R
C12 C 0.4885(14) 0.1987(12) 0.5878(7) 0.052(3) Uani 1 1 d .
H12 H 0.5860 0.1581 0.5352 0.062 Uiso 1 1 calc R
C13 C 0.4593(13) 0.1442(12) 0.6934(8) 0.047(2) Uani 1 1 d .
H13 H 0.5347 0.0641 0.7180 0.056 Uiso 1 1 calc R
C10 C 0.3473(11) 0.4050(9) 0.4739(6) 0.0300(17) Uani 1 1 d .
C11 C 0.3613(12) 0.3158(10) 0.5703(7) 0.0329(18) Uani 1 1 d .
O6 O 0.5024(9) 0.1815(7) 0.0547(5) 0.0388(14) Uani 1 1 d .
H6A H 0.4062 0.2380 0.0921 0.058 Uiso 1 1 d GR
H6B H 0.5219 0.1059 0.0990 0.058 Uiso 1 1 d GR
O8 O 0.3820(9) 0.6407(7) 0.1310(5) 0.0373(14) Uani 1 1 d .
O5 O 0.8056(9) 0.5300(7) -0.0533(6) 0.0445(16) Uani 1 1 d .
H5A H 0.7046 0.5882 -0.0311 0.067 Uiso 1 1 d GR
H5B H 0.8251 0.5427 -0.1199 0.067 Uiso 1 1 d GR

loop_
_atom_site_aniso_label
_atom_site_aniso_U_11
_atom_site_aniso_U_22
_atom_site_aniso_U_33
_atom_site_aniso_U_23
_atom_site_aniso_U_13
_atom_site_aniso_U_12
Tb1 0.0289(3) 0.0283(3) 0.0140(3) 0.00730(19) -0.0082(2) -0.0074(2)
S1 0.0362(11) 0.0448(12) 0.0181(9) 0.0084(8) -0.0052(8) -0.0007(9)
S2 0.0378(11) 0.0362(10) 0.0173(9) 0.0090(7) -0.0062(8) -0.0012(8)
S3 0.0479(12) 0.0384(11) 0.0212(9) 0.0090(8) -0.0199(8) -0.0168(9)
O2 0.043(3) 0.033(3) 0.026(3) 0.007(2) -0.022(3) -0.012(3)
O3 0.045(3) 0.032(3) 0.032(3) 0.001(2) -0.009(3) -0.005(3)
O7 0.047(4) 0.047(4) 0.019(3) 0.004(3) -0.010(3) -0.008(3)
O1 0.043(3) 0.044(3) 0.026(3) 0.015(3) -0.018(3) -0.024(3)
O9 0.047(4) 0.042(3) 0.026(3) 0.012(3) -0.019(3) -0.014(3)
O4 0.037(4) 0.059(4) 0.028(3) 0.009(3) 0.002(3) -0.012(3)
C3 0.055(6) 0.045(5) 0.030(5) 0.016(4) -0.028(4) -0.022(4)
C1 0.029(4) 0.035(4) 0.021(4) 0.004(3) -0.007(3) -0.007(3)
C6 0.036(4) 0.029(4) 0.016(3) 0.002(3) -0.009(3) -0.015(3)
C9 0.052(6) 0.057(6) 0.021(4) -0.001(4) -0.003(4) -0.006(5)
C2 0.035(4) 0.031(4) 0.022(4) 0.004(3) -0.009(3) -0.001(3)
C7 0.031(4) 0.031(4) 0.018(4) 0.007(3) -0.007(3) -0.008(3)
C5 0.033(4) 0.037(4) 0.021(4) 0.002(3) -0.014(3) -0.009(3)
C4 0.062(6) 0.047(5) 0.030(5) 0.012(4) -0.032(4) -0.028(5)
C15 0.043(5) 0.035(4) 0.017(4) 0.006(3) -0.006(3) -0.022(4)
C14 0.035(4) 0.037(4) 0.019(4) 0.008(3) -0.007(3) -0.011(3)
C8 0.044(5) 0.039(5) 0.022(4) 0.004(3) -0.013(4) 0.005(4)
C12 0.042(5) 0.063(7) 0.025(5) 0.010(4) 0.006(4) 0.013(5)
C13 0.035(5) 0.061(6) 0.029(5) 0.018(4) -0.006(4) 0.003(4)
C10 0.029(4) 0.037(4) 0.020(4) 0.003(3) -0.006(3) -0.003(3)
C11 0.029(4) 0.039(5) 0.025(4) 0.008(4) -0.005(3) -0.004(4)
O6 0.044(4) 0.044(3) 0.032(3) 0.001(3) -0.011(3) -0.016(3)
O8 0.057(4) 0.036(3) 0.023(3) 0.010(3) -0.025(3) -0.009(3)
O5 0.039(4) 0.033(3) 0.056(4) 0.009(3) -0.006(3) -0.010(3)

loop_
_atom_type_symbol
_atom_type_description
_atom_type_scat_dispersion_real
_atom_type_scat_dispersion_imag
_atom_type_scat_source
C C 0.0181 0.0091 'International Tables Vol C Tables 4.2.6.8 and 6.1.1.4'
H H 0.0000 0.0000 'International Tables Vol C Tables 4.2.6.8 and 6.1.1.4'
O O 0.0492 0.0322 'International Tables Vol C Tables 4.2.6.8 and 6.1.1.4'
S S 0.3331 0.5567 'International Tables Vol C Tables 4.2.6.8 and 6.1.1.4'
Tb Tb -9.1472 9.1891 'International Tables Vol C Tables 4.2.6.8 and 6.1.1.4'

loop_
_geom_angle_atom_site_label_1
_geom_angle_atom_site_label_2
_geom_angle_atom_site_label_3
_geom_angle
_geom_angle_site_symmetry_1
_geom_angle_site_symmetry_3
O2 Tb1 O1 52.97(19) . .
O2 Tb1 O6 76.4(2) . .
O3 Tb1 O2 77.5(2) . .
O3 Tb1 O1 118.6(2) . .
O3 Tb1 O6 69.4(2) . .
O7 Tb1 O2 84.2(2) . .
O7 Tb1 O3 140.3(2) . .
O7 Tb1 O1 73.8(2) . .
O7 Tb1 O4 144.1(3) . .
O7 Tb1 O6 72.2(2) . .
O7 Tb1 O8 96.9(2) . 2_665
O7 Tb1 O5 76.9(2) . .
O4 Tb1 O2 97.2(2) . .
O4 Tb1 O3 73.7(2) . .
O4 Tb1 O1 78.6(2) . .
O4 Tb1 O6 143.1(2) . .
O4 Tb1 O5 76.4(2) . .
O6 Tb1 O1 120.6(2) . .
O8 Tb1 O2 148.5(2) 2_665 .
O8 Tb1 O3 82.1(2) 2_665 .
O8 Tb1 O1 157.1(2) 2_665 .
O8 Tb1 O4 99.8(2) 2_665 .
O8 Tb1 O6 74.1(2) 2_665 .
O8 Tb1 O5 76.7(2) 2_665 .
O5 Tb1 O2 133.3(2) . .
O5 Tb1 O3 139.6(2) . .
O5 Tb1 O1 80.7(2) . .
O5 Tb1 O6 134.0(2) . .
C14 S1 C11 91.9(4) . .
C7 S2 C10 91.1(4) . .
C5 S3 C2 91.2(4) . .
C1 O2 Tb1 94.9(5) . .
C6 O7 Tb1 162.2(6) . .
C1 O1 Tb1 92.9(5) . .
C15 O4 Tb1 155.5(6) 1_654 .
C2 C3 C4 113.3(8) . .
O2 C1 C2 119.8(7) . .
O1 C1 O2 119.2(7) . .
O1 C1 C2 120.9(8) . .
O7 C6 C7 117.8(7) . .
O7 C6 O8 124.7(7) . .
O8 C6 C7 117.4(7) . .
C10 C9 C8 111.9(8) . .
C3 C2 S3 111.7(6) . .
C3 C2 C1 129.6(8) . .
C1 C2 S3 118.7(7) . .
C6 C7 S2 119.7(6) . .
C8 C7 S2 111.7(6) . .
C8 C7 C6 128.6(8) . .
C5 C5 S3 121.4(8) 2_756 .
C4 C5 S3 111.6(6) . .
C4 C5 C5 127.0(9) . 2_756
C5 C4 C3 112.1(8) . .
O9 C15 C14 118.3(8) . .
O4 C15 O9 125.9(8) 1_456 .
O4 C15 C14 115.8(7) 1_456 .
C15 C14 S1 119.7(7) . .
C13 C14 S1 111.7(6) . .
C13 C14 C15 128.4(8) . .
C7 C8 C9 113.9(8) . .
C11 C12 C13 113.5(9) . .
C14 C13 C12 112.1(8) . .
C9 C10 S2 111.5(6) . .
C9 C10 C11 128.2(8) . .
C11 C10 S2 120.3(6) . .
C12 C11 S1 110.7(7) . .
C12 C11 C10 130.1(8) . .
C10 C11 S1 119.2(6) . .
C6 O8 Tb1 134.1(5) . 2_665

loop_
_geom_bond_atom_site_label_1
_geom_bond_atom_site_label_2
_geom_bond_distance
_geom_bond_site_symmetry_2
Tb1 O2 2.423(5) .
Tb1 O3 2.390(6) .
Tb1 O7 2.293(6) .
Tb1 O1 2.480(6) .
Tb1 O4 2.302(6) .
Tb1 O6 2.478(6) .
Tb1 O8 2.298(6) 2_665
Tb1 O5 2.381(6) .
S1 C14 1.700(8) .
S1 C11 1.724(9) .
S2 C7 1.727(8) .
S2 C10 1.728(8) .
S3 C2 1.728(9) .
S3 C5 1.711(8) .
O2 C1 1.282(10) .
O7 C6 1.235(10) .
O1 C1 1.254(10) .
O9 C15 1.254(10) .
O4 C15 1.247(11) 1_654
C3 C2 1.349(13) .
C3 C4 1.404(12) .
C1 C2 1.463(11) .
C6 C7 1.487(10) .
C6 O8 1.246(10) .
C9 C8 1.420(12) .
C9 C10 1.362(13) .
C7 C8 1.332(12) .
C5 C5 1.453(16) 2_756
C5 C4 1.381(13) .
C15 O4 1.247(11) 1_456
C15 C14 1.491(11) .
C14 C13 1.364(13) .
C12 C13 1.407(13) .
C12 C11 1.351(13) .
C10 C11 1.457(11) .
O8 Tb1 2.298(6) 2_665
